data_7015731
loop_
_publ_author_name
'Godau, Tom'
'Bleifu\&s, Sascha M'
'M\"uller, Astrid L'
'Roth, Thomas'
'Hoffmann, Susanne'
'Heinemann, Frank W.'
'Burzlaff, Nicolai'

_publ_section_title
;
 Cu(i) catalysed cyclopropanation with enantiopure scorpionate type
 ligands derived from (+)-camphor or (-)-menthone.
;
_journal_issue 24
_journal_name_full 'Dalton transactions (Cambridge, England : 2003)'
_journal_page_first 6547
_journal_page_last 6554
_journal_paper_doi 10.1039/c1dt10032g
_journal_volume 40
_journal_year 2011
_chemical_absolute_configuration rmad
_chemical_formula_sum 'C28 H38 N4 O S'
_chemical_formula_weight 478.68
_chemical_name_systematic
;
?
;
_space_group_IT_number 5
_symmetry_cell_setting monoclinic
_symmetry_space_group_name_Hall 'C 2y'
_symmetry_space_group_name_H-M 'C 1 2 1'
_atom_sites_solution_hydrogens geom
_atom_sites_solution_primary direct
_atom_sites_solution_secondary difmap
_audit_creation_date 2011-04-07T21:28:29-00:00
_audit_creation_method 'WinGX routine CIF_UPDATE'
_cell_angle_alpha 90
_cell_angle_beta 127.099(4)
_cell_angle_gamma 90
_cell_formula_units_Z 4
_cell_length_a 26.0261(6)
_cell_length_b 7.9220(2)
_cell_length_c 16.4224(5)
_cell_measurement_reflns_used 3804
_cell_measurement_temperature 220(2)
_cell_measurement_theta_max 22.97
_cell_measurement_theta_min 2.75
_cell_volume 2700.62(19)
_computing_cell_refinement 'Bruker SAINT'
_computing_data_collection 'Bruker APEX2'
_computing_data_reduction 'Bruker SAINT'
_computing_molecular_graphics 'Bruker SHELXTL'
_computing_publication_material 'Bruker SHELXTL'
_computing_structure_refinement 'SHELXL-97 (Sheldrick, 1997)'
_computing_structure_solution 'SHELXS-97 (Sheldrick, 2008)'
_diffrn_ambient_temperature 220(2)
_diffrn_measured_fraction_theta_full 0.987
_diffrn_measured_fraction_theta_max 0.987
_diffrn_measurement_device_type 'Bruker APEX-II CCD'
_diffrn_measurement_method '\f and \w scans'
_diffrn_radiation_monochromator graphite
_diffrn_radiation_type MoK\a
_diffrn_radiation_wavelength 0.71073
_diffrn_reflns_av_R_equivalents 0.0433
_diffrn_reflns_av_unetI/netI 0.0499
_diffrn_reflns_limit_h_max 33
_diffrn_reflns_limit_h_min -31
_diffrn_reflns_limit_k_max 10
_diffrn_reflns_limit_k_min -10
_diffrn_reflns_limit_l_max 21
_diffrn_reflns_limit_l_min -21
_diffrn_reflns_number 16574
_diffrn_reflns_theta_full 27.44
_diffrn_reflns_theta_max 27.44
_diffrn_reflns_theta_min 1.55
_diffrn_standards_number 0
_exptl_absorpt_coefficient_mu 0.146
_exptl_absorpt_correction_T_max 0.7455
_exptl_absorpt_correction_T_min 0.6978
_exptl_absorpt_correction_type multi-scan
_exptl_absorpt_process_details 'SADABS, Bruker-AXS, 2008'
_exptl_crystal_colour colourless
_exptl_crystal_density_diffrn 1.177
_exptl_crystal_density_method 'not measured'
_exptl_crystal_description needle
_exptl_crystal_F_000 1032
_exptl_crystal_size_max 0.42
_exptl_crystal_size_mid 0.15
_exptl_crystal_size_min 0.14
_refine_diff_density_max 0.196
_refine_diff_density_min -0.192
_refine_diff_density_rms 0.037
_refine_ls_abs_structure_details 'Flack H D (1983), Acta Cryst. A39, 876-881'
_refine_ls_abs_structure_Flack 0.00(8)
_refine_ls_extinction_method none
_refine_ls_goodness_of_fit_ref 1.032
_refine_ls_hydrogen_treatment constr
_refine_ls_matrix_type full
_refine_ls_number_parameters 367
_refine_ls_number_reflns 6038
_refine_ls_number_restraints 91
_refine_ls_restrained_S_all 1.03
_refine_ls_R_factor_all 0.0582
_refine_ls_R_factor_gt 0.0439
_refine_ls_shift/su_max 0.001
_refine_ls_shift/su_mean 0
_refine_ls_structure_factor_coef Fsqd
_refine_ls_weighting_details 'calc w=1/[\s^2^(Fo^2^)+(0.0553P)^2^+0.0743P] where P=(Fo^2^+2Fc^2^)/3'
_refine_ls_weighting_scheme calc
_refine_ls_wR_factor_gt 0.101
_refine_ls_wR_factor_ref 0.1091
_reflns_number_gt 4927
_reflns_number_total 6038
_reflns_threshold_expression >2sigma(I)
_cod_data_source_file c1dt10032g.txt
_cod_data_source_block ambu01
_cod_depositor_comments
;
The following automatic conversions were performed:
'_symmetry_cell_setting' value 'Monoclinic' changed to 'monoclinic'
according to '/home/saulius/struct/CIF-dictionaries/cif_core.dic'
dictionary named 'cif_core.dic' version 2.4.1 from 2010-06-29.

Automatic conversion script
Id: cif_fix_enum 1555 2011-01-17 13:19:09Z saulius 
;
_cod_original_cell_volume 2700.61(19)
_cod_original_sg_symbol_H-M C2
_cod_database_code 7015731

loop_
_symmetry_equiv_pos_as_xyz
'x, y, z'
'-x, y, -z'
'x+1/2, y+1/2, z'
'-x+1/2, y+1/2, -z'

loop_
_atom_site_label
_atom_site_type_symbol
_atom_site_fract_x
_atom_site_fract_y
_atom_site_fract_z
_atom_site_U_iso_or_equiv
_atom_site_adp_type
_atom_site_occupancy
_atom_site_symmetry_multiplicity
_atom_site_calc_flag
_atom_site_refinement_flags
_atom_site_disorder_assembly
_atom_site_disorder_group
C1 C 0.34176(9) 0.1185(2) 0.31634(14) 0.0273(4) Uani 1 1 d . A .
H1 H 0.3836 0.1295 0.3835 0.033 Uiso 1 1 calc R . .
C2 C 0.32959(9) -0.0671(2) 0.29306(14) 0.0298(4) Uani 1 1 d . . .
C3A C 0.3486(3) -0.1693(11) 0.2506(6) 0.0508(16) Uani 0.718(3) 1 d PDU A 1
H3A H 0.3694 -0.129 0.2243 0.061 Uiso 0.718(3) 1 calc PR A 1
C4A C 0.3348(4) -0.3412(10) 0.2486(6) 0.0460(13) Uani 0.718(3) 1 d PDU A 1
H4A H 0.3465 -0.4257 0.2234 0.055 Uiso 0.718(3) 1 calc PR A 1
C5A C 0.3025(4) -0.3692(7) 0.2877(8) 0.0445(11) Uani 0.718(3) 1 d PDU A 1
H5A H 0.2888 -0.4748 0.2924 0.053 Uiso 0.718(3) 1 calc PR A 1
S1A S 0.28971(7) -0.18372(14) 0.32786(11) 0.0515(4) Uani 0.718(3) 1 d PDU A 1
C3B C 0.2967(7) -0.1639(18) 0.3052(11) 0.056(3) Uani 0.282(3) 1 d PDU A 2
H3B H 0.2699 -0.1246 0.3208 0.067 Uiso 0.282(3) 1 calc PR A 2
C4B C 0.3032(13) -0.334(2) 0.294(2) 0.056(3) Uani 0.282(3) 1 d PDU A 2
H4B H 0.2836 -0.4194 0.3048 0.067 Uiso 0.282(3) 1 calc PR A 2
C5B C 0.3405(12) -0.362(2) 0.2645(19) 0.052(4) Uani 0.282(3) 1 d PDU A 2
H5B H 0.3495 -0.4671 0.251 0.062 Uiso 0.282(3) 1 calc PR A 2
S1B S 0.3697(2) -0.1726(6) 0.2555(5) 0.0530(11) Uani 0.282(3) 1 d PDU A 2
C13 C 0.20240(9) 0.2500(2) 0.28176(13) 0.0293(4) Uani 1 1 d . . .
C12 C 0.24538(9) 0.2822(2) 0.38691(13) 0.0320(4) Uani 1 1 d . . .
C11 C 0.30449(9) 0.2456(2) 0.41243(13) 0.0312(4) Uani 1 1 d . A .
H11 H 0.3439 0.2534 0.4768 0.037 Uiso 1 1 calc R . .
C17 C 0.20517(9) 0.3525(3) 0.41689(15) 0.0386(5) Uani 1 1 d . . .
H17 H 0.2242 0.3458 0.4896 0.046 Uiso 1 1 calc R . .
C16 C 0.18524(11) 0.5310(3) 0.36898(17) 0.0476(5) Uani 1 1 d . . .
H16A H 0.1634 0.5924 0.3912 0.057 Uiso 1 1 calc R . .
H16B H 0.2224 0.5954 0.3868 0.057 Uiso 1 1 calc R . .
C15 C 0.13933(10) 0.4952(3) 0.25346(16) 0.0439(5) Uani 1 1 d . . .
H15A H 0.1562 0.5421 0.2194 0.053 Uiso 1 1 calc R . .
H15B H 0.0971 0.5431 0.2233 0.053 Uiso 1 1 calc R . .
C14 C 0.13562(9) 0.2995(3) 0.24485(14) 0.0352(4) Uani 1 1 d . . .
C21 C 0.07914(10) 0.2308(3) 0.14360(15) 0.0509(6) Uani 1 1 d . . .
H21A H 0.0398 0.2722 0.1293 0.076 Uiso 1 1 calc R . .
H21B H 0.0795 0.1097 0.1463 0.076 Uiso 1 1 calc R . .
H21C H 0.0821 0.2667 0.0908 0.076 Uiso 1 1 calc R . .
C18 C 0.14159(10) 0.2510(3) 0.34311(15) 0.0409(5) Uani 1 1 d . . .
C20 C 0.08573(11) 0.3149(4) 0.34302(18) 0.0599(6) Uani 1 1 d . . .
H20A H 0.08 0.4338 0.3291 0.09 Uiso 1 1 calc R . .
H20B H 0.0954 0.2942 0.4086 0.09 Uiso 1 1 calc R . .
H20C H 0.0469 0.2565 0.2913 0.09 Uiso 1 1 calc R . .
C19 C 0.14938(12) 0.0619(3) 0.3649(2) 0.0588(7) Uani 1 1 d . . .
H19A H 0.1843 0.02 0.3657 0.088 Uiso 1 1 calc R . .
H19B H 0.1103 0.0049 0.3127 0.088 Uiso 1 1 calc R . .
H19C H 0.1584 0.0418 0.4301 0.088 Uiso 1 1 calc R . .
C33 C 0.39364(9) 0.2637(2) 0.17798(13) 0.0305(4) Uani 1 1 d . . .
C32 C 0.32813(9) 0.2843(2) 0.10019(14) 0.0330(4) Uani 1 1 d . . .
C31 C 0.29868(9) 0.2438(2) 0.14339(13) 0.0333(4) Uani 1 1 d . A .
H31 H 0.2546 0.2418 0.1112 0.04 Uiso 1 1 calc R . .
C37 C 0.32263(10) 0.3503(3) 0.00895(15) 0.0433(5) Uani 1 1 d . . .
H37 H 0.2807 0.3356 -0.0575 0.052 Uiso 1 1 calc R . .
C36 C 0.34907(11) 0.5317(3) 0.03647(16) 0.0451(5) Uani 1 1 d . . .
H36A H 0.3281 0.5976 0.0586 0.054 Uiso 1 1 calc R . .
H36B H 0.3431 0.5876 -0.0213 0.054 Uiso 1 1 calc R . .
C35 C 0.42156(10) 0.5070(3) 0.12479(16) 0.0421(5) Uani 1 1 d . . .
H35A H 0.4481 0.5544 0.1072 0.051 Uiso 1 1 calc R . .
H35B H 0.4329 0.5602 0.1868 0.051 Uiso 1 1 calc R . .
C34 C 0.43047(9) 0.3131(3) 0.13838(15) 0.0381(4) Uani 1 1 d . . .
C41 C 0.49906(11) 0.2509(4) 0.1969(2) 0.0628(7) Uani 1 1 d . . .
H41A H 0.5174 0.29 0.1642 0.094 Uiso 1 1 calc R . .
H41B H 0.4995 0.1298 0.1983 0.094 Uiso 1 1 calc R . .
H41C H 0.5239 0.2935 0.2655 0.094 Uiso 1 1 calc R . .
C38 C 0.38035(12) 0.2531(3) 0.02465(17) 0.0473(5) Uani 1 1 d . . .
C39 C 0.37028(17) 0.0614(3) 0.0124(2) 0.0729(9) Uani 1 1 d . . .
H39A H 0.3605 0.0209 0.0567 0.109 Uiso 1 1 calc R . .
H39B H 0.4088 0.0078 0.0299 0.109 Uiso 1 1 calc R . .
H39C H 0.3352 0.0354 -0.0571 0.109 Uiso 1 1 calc R . .
C40 C 0.39589(14) 0.3149(4) -0.04751(19) 0.0662(7) Uani 1 1 d . . .
H40A H 0.4023 0.4349 -0.0408 0.099 Uiso 1 1 calc R . .
H40B H 0.3607 0.2877 -0.1167 0.099 Uiso 1 1 calc R . .
H40C H 0.4344 0.2604 -0.0298 0.099 Uiso 1 1 calc R . .
N12 N 0.29423(7) 0.19495(19) 0.32369(11) 0.0285(3) Uani 1 1 d . . .
N11 N 0.22997(7) 0.1949(2) 0.24132(11) 0.0309(3) Uani 1 1 d . A .
N32 N 0.34668(7) 0.20654(18) 0.24363(10) 0.0263(3) Uani 1 1 d . . .
N31 N 0.40685(7) 0.21638(19) 0.26604(11) 0.0300(3) Uani 1 1 d . A .
O70 O 0.53711(16) 0.2743(5) 0.4484(3) 0.0679(10) Uani 0.5 1 d P B 1
H70 H 0.5018 0.2364 0.4016 0.102 Uiso 0.5 1 calc PR B 1
C70 C 0.5298(3) 0.4350(10) 0.4712(6) 0.097(2) Uani 0.5 1 d P B 1
H70A H 0.4997 0.4957 0.4091 0.145 Uiso 0.5 1 calc PR B 1
H70B H 0.5706 0.4919 0.5096 0.145 Uiso 0.5 1 calc PR B 1
H70C H 0.5139 0.4298 0.5109 0.145 Uiso 0.5 1 calc PR B 1
O80 O 0.53081(18) 0.0892(6) 0.4461(3) 0.0765(12) Uani 0.5 1 d P C 2
H80 H 0.5083 0.1638 0.4444 0.115 Uiso 0.5 1 calc PR C 2
C80 C 0.5126(3) -0.0712(11) 0.4627(5) 0.099(2) Uani 0.5 1 d P C 2
H80A H 0.5504 -0.13 0.5169 0.149 Uiso 0.5 1 calc PR C 2
H80B H 0.4909 -0.1371 0.4013 0.149 Uiso 0.5 1 calc PR C 2
H80C H 0.4842 -0.0534 0.4809 0.149 Uiso 0.5 1 calc PR C 2

loop_
_atom_site_aniso_label
_atom_site_aniso_U_11
_atom_site_aniso_U_22
_atom_site_aniso_U_33
_atom_site_aniso_U_23
_atom_site_aniso_U_13
_atom_site_aniso_U_12
C1 0.0253(9) 0.0262(9) 0.0271(9) 0.0022(7) 0.0141(8) 0.0031(7)
C2 0.0312(10) 0.0268(9) 0.0320(10) 0.0022(7) 0.0193(9) 0.0018(7)
C3A 0.062(4) 0.039(2) 0.062(2) 0.0031(17) 0.043(3) -0.001(3)
C4A 0.067(2) 0.028(2) 0.058(3) -0.0034(19) 0.046(2) 0.0013(19)
C5A 0.0614(19) 0.017(2) 0.068(2) 0.001(2) 0.0457(18) -0.001(2)
S1A 0.0758(6) 0.0271(4) 0.0855(8) 0.0025(5) 0.0664(6) -0.0024(4)
C3B 0.076(5) 0.039(5) 0.076(5) 0.006(4) 0.058(4) 0.000(4)
C4B 0.069(4) 0.027(5) 0.073(4) 0.002(4) 0.044(3) 0.000(4)
C5B 0.068(4) 0.017(4) 0.067(5) 0.000(4) 0.039(4) -0.002(4)
S1B 0.081(3) 0.0232(11) 0.0802(19) -0.0073(11) 0.062(2) -0.0011(18)
C13 0.0305(9) 0.0270(8) 0.0305(9) 0.0009(7) 0.0185(8) 0.0012(7)
C12 0.0350(10) 0.0308(10) 0.0322(10) -0.0008(7) 0.0214(9) -0.0015(8)
C11 0.0339(10) 0.0318(9) 0.0258(8) -0.0013(7) 0.0169(8) -0.0031(8)
C17 0.0409(11) 0.0499(13) 0.0350(10) -0.0005(9) 0.0281(9) 0.0013(9)
C16 0.0620(14) 0.0408(12) 0.0608(14) -0.0038(11) 0.0480(13) 0.0064(11)
C15 0.0496(12) 0.0409(11) 0.0550(13) 0.0122(10) 0.0388(11) 0.0154(10)
C14 0.0306(10) 0.0430(11) 0.0321(10) 0.0031(8) 0.0190(9) 0.0063(9)
C21 0.0307(11) 0.0734(16) 0.0404(11) -0.0033(11) 0.0171(10) 0.0039(10)
C18 0.0356(11) 0.0507(12) 0.0395(11) 0.0062(9) 0.0244(9) 0.0014(9)
C20 0.0466(13) 0.0929(19) 0.0572(14) 0.0109(14) 0.0402(12) 0.0043(14)
C19 0.0509(14) 0.0547(15) 0.0666(16) 0.0157(12) 0.0332(13) -0.0072(11)
C33 0.0282(9) 0.0275(9) 0.0338(9) 0.0016(8) 0.0178(8) 0.0020(7)
C32 0.0290(10) 0.0351(11) 0.0312(9) -0.0020(8) 0.0161(8) -0.0011(7)
C31 0.0230(9) 0.0387(10) 0.0293(9) -0.0025(8) 0.0111(8) -0.0031(8)
C37 0.0386(11) 0.0564(14) 0.0308(10) 0.0032(9) 0.0188(9) -0.0041(10)
C36 0.0514(13) 0.0452(12) 0.0450(12) 0.0126(10) 0.0324(11) 0.0084(10)
C35 0.0419(11) 0.0387(11) 0.0475(12) 0.0047(10) 0.0278(10) -0.0036(10)
C34 0.0342(10) 0.0401(10) 0.0458(11) 0.0058(9) 0.0271(10) 0.0028(9)
C41 0.0442(13) 0.0715(17) 0.0867(18) 0.0283(14) 0.0468(14) 0.0160(12)
C38 0.0599(14) 0.0473(12) 0.0495(12) -0.0053(10) 0.0408(12) -0.0048(11)
C39 0.116(3) 0.0521(15) 0.086(2) -0.0180(14) 0.080(2) -0.0140(15)
C40 0.0891(19) 0.0703(16) 0.0682(17) -0.0012(15) 0.0627(16) -0.0026(16)
N12 0.0253(7) 0.0276(8) 0.0284(7) -0.0022(6) 0.0140(6) 0.0012(6)
N11 0.0255(8) 0.0321(8) 0.0299(8) -0.0023(6) 0.0140(7) 0.0015(6)
N32 0.0231(7) 0.0245(7) 0.0268(7) 0.0013(6) 0.0126(6) -0.0004(6)
N31 0.0242(7) 0.0261(8) 0.0375(8) 0.0033(6) 0.0174(7) 0.0015(6)
O70 0.0393(18) 0.078(3) 0.051(2) 0.0003(19) 0.0084(17) -0.0054(17)
C70 0.059(4) 0.095(5) 0.089(5) -0.004(4) 0.020(4) -0.015(4)
O80 0.052(2) 0.096(3) 0.058(2) 0.002(2) 0.021(2) 0.015(2)
C80 0.065(4) 0.124(7) 0.078(5) -0.004(4) 0.027(4) 0.017(4)

loop_
_atom_type_symbol
_atom_type_description
_atom_type_scat_dispersion_real
_atom_type_scat_dispersion_imag
_atom_type_scat_source
C C 0.0033 0.0016 'International Tables Vol C Tables 4.2.6.8 and 6.1.1.4'
H H 0 0 'International Tables Vol C Tables 4.2.6.8 and 6.1.1.4'
N N 0.0061 0.0033 'International Tables Vol C Tables 4.2.6.8 and 6.1.1.4'
S S 0.1246 0.1234 'International Tables Vol C Tables 4.2.6.8 and 6.1.1.4'
O O 0.0106 0.006 'International Tables Vol C Tables 4.2.6.8 and 6.1.1.4'

loop_
_geom_angle_atom_site_label_1
_geom_angle_atom_site_label_2
_geom_angle_atom_site_label_3
_geom_angle
_geom_angle_site_symmetry_1
_geom_angle_site_symmetry_3
_geom_angle_publ_flag
N12 C1 N32 111.80(14) . . ?
N12 C1 C2 111.77(15) . . ?
N32 C1 C2 111.70(15) . . ?
C3B C2 C1 128.2(7) . . ?
C3A C2 C1 129.4(4) . . ?
C3B C2 S1B 112.5(7) . . ?
C1 C2 S1B 119.1(2) . . ?
C3A C2 S1A 109.4(3) . . ?
C1 C2 S1A 121.08(14) . . ?
C2 C3A C4A 115.4(6) . . ?
C5A C4A C3A 111.8(6) . . ?
C4A C5A S1A 111.2(6) . . ?
C5A S1A C2 92.1(3) . . ?
C2 C3B C4B 115.0(13) . . ?
C5B C4B C3B 112.6(19) . . ?
C4B C5B S1B 110.0(17) . . ?
C2 S1B C5B 89.8(8) . . ?
N11 C13 C12 114.20(16) . . ?
N11 C13 C14 137.15(16) . . ?
C12 C13 C14 108.54(15) . . ?
C11 C12 C13 104.76(15) . . ?
C11 C12 C17 149.09(17) . . ?
C13 C12 C17 105.90(16) . . ?
C12 C11 N12 105.99(15) . . ?
C12 C17 C16 104.93(15) . . ?
C12 C17 C18 100.13(15) . . ?
C16 C17 C18 101.71(17) . . ?
C15 C16 C17 103.35(17) . . ?
C16 C15 C14 104.79(16) . . ?
C13 C14 C21 118.08(16) . . ?
C13 C14 C15 103.26(16) . . ?
C21 C14 C15 115.21(17) . . ?
C13 C14 C18 98.50(14) . . ?
C21 C14 C18 118.07(17) . . ?
C15 C14 C18 100.83(15) . . ?
C19 C18 C20 108.4(2) . . ?
C19 C18 C17 113.31(18) . . ?
C20 C18 C17 112.96(18) . . ?
C19 C18 C14 113.42(18) . . ?
C20 C18 C14 114.22(17) . . ?
C17 C18 C14 94.18(15) . . ?
N31 C33 C32 113.77(16) . . ?
N31 C33 C34 137.37(16) . . ?
C32 C33 C34 108.73(15) . . ?
C31 C32 C33 104.92(15) . . ?
C31 C32 C37 148.57(18) . . ?
C33 C32 C37 106.36(16) . . ?
C32 C31 N32 106.57(15) . . ?
C32 C37 C36 105.91(17) . . ?
C32 C37 C38 99.15(16) . . ?
C36 C37 C38 101.32(17) . . ?
C37 C36 C35 103.48(17) . . ?
C34 C35 C36 104.61(17) . . ?
C33 C34 C41 117.26(17) . . ?
C33 C34 C35 103.99(16) . . ?
C41 C34 C35 115.57(18) . . ?
C33 C34 C38 98.45(15) . . ?
C41 C34 C38 118.19(19) . . ?
C35 C34 C38 100.57(16) . . ?
C39 C38 C40 108.4(2) . . ?
C39 C38 C37 113.2(2) . . ?
C40 C38 C37 112.8(2) . . ?
C39 C38 C34 114.1(2) . . ?
C40 C38 C34 113.69(19) . . ?
C37 C38 C34 94.20(15) . . ?
C11 N12 N11 112.70(14) . . ?
C11 N12 C1 125.61(15) . . ?
N11 N12 C1 120.72(14) . . ?
C13 N11 N12 102.34(13) . . ?
C31 N32 N31 112.00(14) . . ?
C31 N32 C1 128.46(14) . . ?
N31 N32 C1 117.19(14) . . ?
C33 N31 N32 102.71(14) . . ?

loop_
_geom_bond_atom_site_label_1
_geom_bond_atom_site_label_2
_geom_bond_distance
_geom_bond_site_symmetry_2
_geom_bond_publ_flag
C1 N12 1.446(2) . ?
C1 N32 1.454(2) . ?
C1 C2 1.504(2) . ?
C2 C3B 1.252(13) . ?
C2 C3A 1.342(7) . ?
C2 S1B 1.717(4) . ?
C2 S1A 1.724(2) . ?
C3A C4A 1.404(10) . ?
C4A C5A 1.349(6) . ?
C5A S1A 1.722(6) . ?
C3B C4B 1.384(17) . ?
C4B C5B 1.335(15) . ?
C5B S1B 1.725(18) . ?
C13 N11 1.312(2) . ?
C13 C12 1.403(2) . ?
C13 C14 1.507(2) . ?
C12 C11 1.359(3) . ?
C12 C17 1.507(2) . ?
C11 N12 1.374(2) . ?
C17 C16 1.547(3) . ?
C17 C18 1.560(3) . ?
C16 C15 1.540(3) . ?
C15 C14 1.555(3) . ?
C14 C21 1.508(3) . ?
C14 C18 1.573(3) . ?
C18 C19 1.525(3) . ?
C18 C20 1.538(3) . ?
C33 N31 1.323(2) . ?
C33 C32 1.392(2) . ?
C33 C34 1.499(2) . ?
C32 C31 1.360(3) . ?
C32 C37 1.510(3) . ?
C31 N32 1.370(2) . ?
C37 C36 1.539(3) . ?
C37 C38 1.565(3) . ?
C36 C35 1.549(3) . ?
C35 C34 1.549(3) . ?
C34 C41 1.511(3) . ?
C34 C38 1.574(3) . ?
C38 C39 1.534(3) . ?
C38 C40 1.545(3) . ?
N12 N11 1.3775(19) . ?
N32 N31 1.378(2) . ?
O70 C70 1.373(8) . ?
O80 C80 1.439(8) . ?
